data_4341412
loop_
_publ_author_name
'Qiu, Jie'
'Ling, Jie'
'Sieradzki, Claire'
'Nguyen, Kevin'
'Wylie, Ernest M.'
'Szymanowski, Jennifer E. S.'
'Burns, Peter C.'

_publ_section_title
;
 Expanding the Crystal Chemistry of Uranyl Peroxides: Four Hybrid
 Uranyl-Peroxide Structures Containing EDTA.
;
_journal_name_full 'Inorganic chemistry'
_journal_page_first 141028111602002
_journal_paper_doi 10.1021/ic5018906
_journal_year 2014
_chemical_formula_moiety K3(UO2)4(O2)2(C10H12O8N2)2(H2O)2(H2O)18
_chemical_formula_sum 'C20 K3 N4 O48 U4'
_chemical_formula_weight 2133.66
_chemical_melting_point ?
_chemical_name_common 'U-EDTA chain'
_chemical_name_systematic
; 
 ? 
;
_space_group_IT_number 2
_symmetry_cell_setting triclinic
_symmetry_space_group_name_Hall '-P 1'
_symmetry_space_group_name_H-M 'P -1'
_atom_sites_solution_primary direct
_atom_sites_solution_secondary difmap
_audit_creation_method SHELXL-97
_cell_angle_alpha 91.9030(10)
_cell_angle_beta 99.0390(10)
_cell_angle_gamma 106.2520(10)
_cell_formula_units_Z 1
_cell_length_a 10.5051(11)
_cell_length_b 11.1060(12)
_cell_length_c 12.3307(13)
_cell_measurement_reflns_used 6160
_cell_measurement_temperature 100(2)
_cell_measurement_theta_max 27.47
_cell_measurement_theta_min 1.68
_cell_volume 1359.5(2)
_computing_cell_refinement APEX2
_computing_data_collection APEX2
_computing_data_reduction APEX2
_computing_molecular_graphics CrystalMaker
_computing_publication_material 'SHELCIF-97 (Sheldrick, 2008)'
_computing_structure_refinement 'SHELXL-97 (Sheldrick, 2008)'
_computing_structure_solution 'SHELXS-97 (Sheldrick, 2008)'
_diffrn_ambient_temperature 100(2)
_diffrn_detector_area_resol_mean 0
_diffrn_measured_fraction_theta_full 0.989
_diffrn_measured_fraction_theta_max 0.989
_diffrn_measurement_device_type 'Bruker APEX2 QUAZAR'
_diffrn_measurement_method Sphere
_diffrn_radiation_monochromator graphite
_diffrn_radiation_source 'fine-focus sealed tube'
_diffrn_radiation_type MoK\a
_diffrn_radiation_wavelength 0.71073
_diffrn_reflns_av_R_equivalents 0.0336
_diffrn_reflns_av_sigmaI/netI 0.0360
_diffrn_reflns_limit_h_max 13
_diffrn_reflns_limit_h_min -13
_diffrn_reflns_limit_k_max 14
_diffrn_reflns_limit_k_min -14
_diffrn_reflns_limit_l_max 15
_diffrn_reflns_limit_l_min -15
_diffrn_reflns_number 16113
_diffrn_reflns_theta_full 27.47
_diffrn_reflns_theta_max 27.47
_diffrn_reflns_theta_min 1.68
_exptl_absorpt_coefficient_mu 12.227
_exptl_absorpt_correction_T_max 0.160
_exptl_absorpt_correction_T_min 0.088
_exptl_absorpt_correction_type multi-scan
_exptl_absorpt_process_details sadabs
_exptl_crystal_colour yellow
_exptl_crystal_density_diffrn 2.606
_exptl_crystal_density_meas ?
_exptl_crystal_density_method 'not measured'
_exptl_crystal_description block
_exptl_crystal_F_000 957
_exptl_crystal_size_max 0.250
_exptl_crystal_size_mid 0.175
_exptl_crystal_size_min 0.150
_refine_diff_density_max 3.116
_refine_diff_density_min -2.023
_refine_diff_density_rms 0.278
_refine_ls_extinction_method none
_refine_ls_goodness_of_fit_ref 1.047
_refine_ls_matrix_type full
_refine_ls_number_parameters 173
_refine_ls_number_reflns 6160
_refine_ls_number_restraints 0
_refine_ls_restrained_S_all 1.047
_refine_ls_R_factor_all 0.0381
_refine_ls_R_factor_gt 0.0363
_refine_ls_shift/su_max 0.001
_refine_ls_shift/su_mean 0.000
_refine_ls_structure_factor_coef Fsqd
_refine_ls_weighting_details 'calc w=1/[\s^2^(Fo^2^)+(0.0459P)^2^+23.7718P] where P=(Fo^2^+2Fc^2^)/3'
_refine_ls_weighting_scheme calc
_refine_ls_wR_factor_gt 0.1009
_refine_ls_wR_factor_ref 0.1020
_reflns_number_gt 5797
_reflns_number_total 6160
_reflns_threshold_expression >2sigma(I)
_cod_data_source_file ic5018906_si_002.cif
_cod_data_source_block compound4
_cod_depositor_comments
;
The following automatic conversions were performed:

'_chemical_melting_point' value 'n/a' was changed to '?' - the value
is undefined or not given.

'_symmetry_cell_setting' value 'Triclinic
' changed to 'triclinic' according to
/home/saulius/struct/COD-crude-data--automatic-downloads/rss-feeds/ACS/lib/dictionaries/cif_core.dic
dictionary named 'cif_core.dic' version 2.4.2 from 2011-04-26.

Automatic conversion script
Id: cif_fix_values 2827 2014-09-09 07:05:25Z andrius 

The following automatic conversions were performed:

'_exptl_crystal_density_meas' value 'n/a' was changed to '?' - the
value is perceived as not measured.

Automatic conversion script
Id: cif_fix_values 3008 2015-01-20 13:52:24Z robertas 
;
_cod_original_sg_symbol_H-M P-1
_cod_database_code 4341412

loop_
_symmetry_equiv_pos_as_xyz
'x, y, z'
'-x, -y, -z'

loop_
_atom_site_label
_atom_site_type_symbol
_atom_site_fract_x
_atom_site_fract_y
_atom_site_fract_z
_atom_site_U_iso_or_equiv
_atom_site_adp_type
_atom_site_occupancy
_atom_site_symmetry_multiplicity
_atom_site_calc_flag
_atom_site_refinement_flags
U1 U 0.79573(2) 0.76039(2) 0.458535(19) 0.01037(8) Uani 1 1 d .
U2 U 0.48198(2) 0.57838(2) 0.208503(18) 0.00987(8) Uani 1 1 d .
K1 K 0.65156(17) 0.32878(16) 0.44059(14) 0.0199(3) Uiso 1 1 d .
K2 K 1.0000 0.5000 0.5000 0.0278(5) Uiso 1 2 d S
O1 O 0.5633(4) -0.0263(4) 0.3973(3) 0.0054(8) Uiso 1 1 d .
O2 O 0.6240(5) 0.7760(5) 0.5633(4) 0.0155(10) Uiso 1 1 d .
O3 O 0.3305(5) 0.6075(5) 0.3261(4) 0.0142(10) Uiso 1 1 d .
O4 O 0.6751(5) 0.5665(5) 0.1220(4) 0.0165(10) Uiso 1 1 d .
O5 O 0.5149(5) 0.4587(5) 0.2920(4) 0.0134(9) Uiso 1 1 d .
O6 O 1.0190(5) 0.7567(5) 0.5392(4) 0.0148(10) Uiso 1 1 d .
O7 O 0.4081(5) 0.4182(5) 0.0547(4) 0.0127(9) Uiso 1 1 d .
O8 O 0.5861(5) 0.7420(5) 0.3477(4) 0.0170(10) Uiso 1 1 d .
O9 O 0.6828(5) 0.7352(5) 0.2759(4) 0.0185(11) Uiso 1 1 d .
O10 O 0.7561(5) 0.5931(5) 0.4677(4) 0.0162(10) Uiso 1 1 d .
O11 O 0.8406(5) 0.9272(5) 0.4574(4) 0.0146(10) Uiso 1 1 d .
O12 O 0.4475(6) 0.1482(5) 0.2961(5) 0.0208(11) Uiso 1 1 d .
O13 O 1.1429(6) 0.6413(6) 0.3598(5) 0.0258(12) Uiso 1 1 d .
O14 O 0.9418(6) 0.7524(6) 0.3192(5) 0.0290(13) Uiso 1 1 d .
O15 O 0.4377(5) 0.6892(5) 0.1192(4) 0.0150(10) Uiso 1 1 d .
O16 O 0.7861(6) 0.1615(5) 0.3455(5) 0.0206(11) Uiso 1 1 d .
O17 O 0.8317(6) 0.4332(6) 0.2856(5) 0.0301(13) Uiso 1 1 d .
O18 O 0.4023(8) 0.9356(7) 0.0295(6) 0.0424(17) Uiso 1 1 d .
O19 O 0.6844(10) 0.1047(9) 0.5596(8) 0.061(2) Uiso 1 1 d .
O20A O 0.5075(10) 0.8020(10) -0.0855(8) 0.034(3) Uiso 0.68(2) 1 d P
O20B O 0.4168(19) 0.7487(17) -0.1247(15) 0.023(5) Uiso 0.32(2) 1 d P
O21 O 0.6548(11) -0.0375(10) 0.1797(9) 0.072(3) Uiso 1 1 d .
O22 O 0.2251(13) 0.7401(12) -0.1051(11) 0.087(3) Uiso 1 1 d .
O23 O 0.9260(13) 0.8339(13) 0.1101(11) 0.091(4) Uiso 1 1 d .
O24 O 1.109(2) 0.915(2) 0.0141(17) 0.149(7) Uiso 1 1 d .
N1 N 0.8686(6) 0.8053(5) 0.6771(5) 0.0110(11) Uiso 1 1 d .
N2 N 0.2105(6) 0.4682(5) 0.1359(5) 0.0121(11) Uiso 1 1 d .
C1 C 0.6803(7) 0.5631(6) 0.0211(6) 0.0129(13) Uiso 1 1 d .
C2 C 0.7887(7) 0.8832(7) 0.7167(6) 0.0144(13) Uiso 1 1 d .
C3 C 0.1529(7) 0.3345(7) 0.1610(6) 0.0137(13) Uiso 1 1 d .
C4 C 0.1408(7) 0.5517(7) 0.1797(6) 0.0136(13) Uiso 1 1 d .
C5 C 0.9098(7) 0.1820(7) 0.3719(6) 0.0135(13) Uiso 1 1 d .
C6 C 0.2002(7) 0.4699(7) 0.0149(6) 0.0138(13) Uiso 1 1 d .
C7 C 0.8307(7) 0.6754(7) 0.7142(6) 0.0135(13) Uiso 1 1 d .
C8 C 0.6427(7) 0.8330(7) 0.6586(6) 0.0140(13) Uiso 1 1 d .
C9 C 1.0148(7) 0.8695(7) 0.7060(6) 0.0149(13) Uiso 1 1 d .
C10 C 1.2085(7) 0.6044(7) 0.2964(6) 0.0162(14) Uiso 1 1 d .

loop_
_atom_site_aniso_label
_atom_site_aniso_U_11
_atom_site_aniso_U_22
_atom_site_aniso_U_33
_atom_site_aniso_U_23
_atom_site_aniso_U_13
_atom_site_aniso_U_12
U1 0.01193(13) 0.01071(13) 0.00802(13) 0.00239(9) 0.00338(9) 0.00149(9)
U2 0.01025(13) 0.01283(13) 0.00648(13) 0.00254(9) 0.00310(8) 0.00215(9)

loop_
_atom_type_symbol
_atom_type_description
_atom_type_scat_dispersion_real
_atom_type_scat_dispersion_imag
_atom_type_scat_source
O O 0.0106 0.0060 'International Tables Vol C Tables 4.2.6.8 and 6.1.1.4'
U U -9.6767 9.6646 'International Tables Vol C Tables 4.2.6.8 and 6.1.1.4'
K K 0.2009 0.2494 'International Tables Vol C Tables 4.2.6.8 and 6.1.1.4'
N N 0.0061 0.0033 'International Tables Vol C Tables 4.2.6.8 and 6.1.1.4'
C C 0.0033 0.0016 'International Tables Vol C Tables 4.2.6.8 and 6.1.1.4'

loop_
_geom_angle_atom_site_label_1
_geom_angle_atom_site_label_2
_geom_angle_atom_site_label_3
_geom_angle
_geom_angle_site_symmetry_1
_geom_angle_site_symmetry_3
O11 U1 O10 176.6(2) . .
O11 U1 O9 91.3(2) . .
O10 U1 O9 92.1(2) . .
O11 U1 O8 90.6(2) . .
O10 U1 O8 92.2(2) . .
O9 U1 O8 36.32(18) . .
O11 U1 O6 94.4(2) . .
O10 U1 O6 83.2(2) . .
O9 U1 O6 132.51(18) . .
O8 U1 O6 168.04(18) . .
O11 U1 O2 87.5(2) . .
O10 U1 O2 91.9(2) . .
O9 U1 O2 103.00(18) . .
O8 U1 O2 66.70(18) . .
O6 U1 O2 124.31(17) . .
O11 U1 O14 89.6(2) . .
O10 U1 O14 91.6(2) . .
O9 U1 O14 66.1(2) . .
O8 U1 O14 102.41(19) . .
O6 U1 O14 66.83(19) . .
O2 U1 O14 168.66(19) . .
O11 U1 N1 84.9(2) . .
O10 U1 N1 91.9(2) . .
O9 U1 N1 165.20(18) . .
O8 U1 N1 129.25(18) . .
O6 U1 N1 62.16(17) . .
O2 U1 N1 62.62(17) . .
O14 U1 N1 128.00(19) . .
O11 U1 K2 135.51(16) . .
O10 U1 K2 42.80(16) . .
O9 U1 K2 108.63(13) . .
O8 U1 K2 128.81(13) . .
O6 U1 K2 42.98(12) . .
O2 U1 K2 123.72(12) . .
O14 U1 K2 65.09(15) . .
N1 U1 K2 83.75(12) . .
O15 U2 O5 175.5(2) . .
O15 U2 O9 87.2(2) . .
O5 U2 O9 97.2(2) . .
O15 U2 O8 89.9(2) . .
O5 U2 O8 94.0(2) . .
O9 U2 O8 36.36(18) . .
O15 U2 O3 91.1(2) . .
O5 U2 O3 88.4(2) . .
O9 U2 O3 104.18(18) . .
O8 U2 O3 67.87(18) . .
O15 U2 O7 89.6(2) . .
O5 U2 O7 86.93(19) . .
O9 U2 O7 134.65(17) . .
O8 U2 O7 171.01(17) . .
O3 U2 O7 121.11(17) . .
O15 U2 O4 94.4(2) . .
O5 U2 O4 87.0(2) . .
O9 U2 O4 65.37(18) . .
O8 U2 O4 101.28(18) . .
O3 U2 O4 167.85(17) . .
O7 U2 O4 69.83(17) . .
O15 U2 N2 77.5(2) . .
O5 U2 N2 98.3(2) . .
O9 U2 N2 159.09(18) . .
O8 U2 N2 128.16(17) . .
O3 U2 N2 62.44(17) . .
O7 U2 N2 60.35(17) . .
O4 U2 N2 129.39(17) . .
O15 U2 K1 172.48(16) . .
O5 U2 K1 11.69(16) . .
O9 U2 K1 85.65(13) . .
O8 U2 K1 85.85(13) . .
O3 U2 K1 92.97(12) . .
O7 U2 K1 93.72(12) . .
O4 U2 K1 80.43(12) . .
N2 U2 K1 109.96(12) . .
O2 K1 O12 46.67(16) 2_666 .
O2 K1 O10 117.99(16) 2_666 .
O12 K1 O10 137.31(17) . .
O2 K1 O5 72.67(15) 2_666 .
O12 K1 O5 72.09(16) . .
O10 K1 O5 65.28(15) . .
O2 K1 O3 86.13(15) 2_666 2_666
O12 K1 O3 129.12(16) . 2_666
O10 K1 O3 75.28(15) . 2_666
O5 K1 O3 116.78(15) . 2_666
O2 K1 O17 138.07(17) 2_666 .
O12 K1 O17 99.67(18) . .
O10 K1 O17 66.26(17) . .
O5 K1 O17 72.98(16) . .
O3 K1 O17 131.20(17) 2_666 .
O2 K1 O16 115.10(16) 2_666 .
O12 K1 O16 74.08(16) . .
O10 K1 O16 123.82(16) . .
O5 K1 O16 117.08(16) . .
O3 K1 O16 125.82(16) 2_666 .
O17 K1 O16 62.56(17) . .
O2 K1 O13 123.52(17) 2_666 2_766
O12 K1 O13 143.11(18) . 2_766
O10 K1 O13 79.54(16) . 2_766
O5 K1 O13 144.41(17) . 2_766
O3 K1 O13 44.22(15) 2_666 2_766
O17 K1 O13 98.40(18) . 2_766
O16 K1 O13 86.33(17) . 2_766
O2 K1 O19 85.6(2) 2_666 .
O12 K1 O19 84.1(2) . .
O10 K1 O19 138.5(2) . .
O5 K1 O19 155.0(2) . .
O3 K1 O19 72.7(2) 2_666 .
O17 K1 O19 119.7(2) . .
O16 K1 O19 61.0(2) . .
O13 K1 O19 59.1(2) 2_766 .
O2 K1 C8 23.96(17) 2_666 2_666
O12 K1 C8 23.14(17) . 2_666
O10 K1 C8 128.24(17) . 2_666
O5 K1 C8 67.51(17) . 2_666
O3 K1 C8 109.45(17) 2_666 2_666
O17 K1 C8 117.63(19) . 2_666
O16 K1 C8 95.82(17) . 2_666
O13 K1 C8 140.47(19) 2_766 2_666
O19 K1 C8 87.6(2) . 2_666
O2 K1 C10 106.23(17) 2_666 2_766
O12 K1 C10 142.31(18) . 2_766
O10 K1 C10 74.58(17) . 2_766
O5 K1 C10 131.69(17) . 2_766
O3 K1 C10 22.31(16) 2_666 2_766
O17 K1 C10 114.44(19) . 2_766
O16 K1 C10 107.03(17) . 2_766
O13 K1 C10 22.06(17) 2_766 2_766
O19 K1 C10 65.7(2) . 2_766
C8 K1 C10 127.92(19) 2_666 2_766
O2 K1 K2 167.31(12) 2_666 .
O12 K1 K2 146.01(13) . .
O10 K1 K2 54.47(11) . .
O5 K1 K2 108.90(11) . .
O3 K1 K2 81.99(11) 2_666 .
O17 K1 K2 51.58(13) . .
O16 K1 K2 75.87(11) . .
O13 K1 K2 48.15(12) 2_766 .
O19 K1 K2 95.05(19) . .
C8 K1 K2 168.51(14) 2_666 .
C10 K1 K2 62.95(13) 2_766 .
O13 K2 O13 180.000(1) 2_766 .
O13 K2 O6 110.88(16) 2_766 .
O13 K2 O6 69.12(16) . .
O13 K2 O6 69.12(16) 2_766 2_766
O13 K2 O6 110.88(16) . 2_766
O6 K2 O6 180.000(1) . 2_766
O13 K2 O17 74.63(18) 2_766 2_766
O13 K2 O17 105.37(18) . 2_766
O6 K2 O17 77.14(16) . 2_766
O6 K2 O17 102.86(16) 2_766 2_766
O13 K2 O17 105.37(18) 2_766 .
O13 K2 O17 74.63(18) . .
O6 K2 O17 102.86(16) . .
O6 K2 O17 77.14(16) 2_766 .
O17 K2 O17 180.000(1) 2_766 .
O13 K2 O10 80.33(16) 2_766 .
O13 K2 O10 99.67(16) . .
O6 K2 O10 58.19(14) . .
O6 K2 O10 121.81(14) 2_766 .
O17 K2 O10 115.33(16) 2_766 .
O17 K2 O10 64.67(16) . .
O13 K2 O10 99.67(16) 2_766 2_766
O13 K2 O10 80.33(16) . 2_766
O6 K2 O10 121.81(14) . 2_766
O6 K2 O10 58.19(14) 2_766 2_766
O17 K2 O10 64.67(16) 2_766 2_766
O17 K2 O10 115.33(16) . 2_766
O10 K2 O10 180.000(1) . 2_766
O13 K2 K1 53.98(13) 2_766 .
O13 K2 K1 126.02(13) . .
O6 K2 K1 107.81(10) . .
O6 K2 K1 72.19(10) 2_766 .
O17 K2 K1 127.09(13) 2_766 .
O17 K2 K1 52.91(13) . .
O10 K2 K1 49.95(10) . .
O10 K2 K1 130.05(10) 2_766 .
O13 K2 K1 126.02(13) 2_766 2_766
O13 K2 K1 53.98(13) . 2_766
O6 K2 K1 72.19(10) . 2_766
O6 K2 K1 107.81(10) 2_766 2_766
O17 K2 K1 52.91(13) 2_766 2_766
O17 K2 K1 127.09(13) . 2_766
O10 K2 K1 130.05(10) . 2_766
O10 K2 K1 49.95(10) 2_766 2_766
K1 K2 K1 180.00(3) . 2_766
O13 K2 U1 98.66(13) 2_766 .
O13 K2 U1 81.34(13) . .
O6 K2 U1 35.65(10) . .
O6 K2 U1 144.35(10) 2_766 .
O17 K2 U1 105.83(13) 2_766 .
O17 K2 U1 74.17(13) . .
O10 K2 U1 24.06(10) . .
O10 K2 U1 155.94(10) 2_766 .
K1 K2 U1 73.75(3) . .
K1 K2 U1 106.25(3) 2_766 .
O13 K2 U1 81.34(13) 2_766 2_766
O13 K2 U1 98.66(13) . 2_766
O6 K2 U1 144.35(10) . 2_766
O6 K2 U1 35.65(10) 2_766 2_766
O17 K2 U1 74.17(13) 2_766 2_766
O17 K2 U1 105.83(13) . 2_766
O10 K2 U1 155.94(10) . 2_766
O10 K2 U1 24.06(10) 2_766 2_766
K1 K2 U1 106.25(3) . 2_766
K1 K2 U1 73.75(3) 2_766 2_766
U1 K2 U1 180.0 . 2_766
C8 O2 U1 126.7(4) . .
C8 O2 K1 93.3(4) . 2_666
U1 O2 K1 139.5(2) . 2_666
C10 O3 U2 126.5(5) 1_455 .
C10 O3 K1 97.2(4) 1_455 2_666
U2 O3 K1 136.2(2) . 2_666
C1 O4 U2 127.0(5) . .
U2 O5 K1 161.0(3) . .
C5 O6 U1 126.6(4) 2_766 .
C5 O6 K2 119.6(4) 2_766 .
U1 O6 K2 101.37(17) . .
C1 O7 U2 114.3(4) 2_665 .
O9 O8 U2 71.3(3) . .
O9 O8 U1 71.4(3) . .
U2 O8 U1 123.0(2) . .
O8 O9 U2 72.3(3) . .
O8 O9 U1 72.3(3) . .
U2 O9 U1 124.2(2) . .
U1 O10 K1 167.4(3) . .
U1 O10 K2 113.1(2) . .
K1 O10 K2 75.57(13) . .
C8 O12 K1 93.0(4) 2_666 .
C10 O13 K2 126.1(5) . .
C10 O13 K1 95.4(5) . 2_766
K2 O13 K1 77.87(16) . 2_766
C5 O16 K1 119.7(5) . .
K2 O17 K1 75.51(16) . .
C9 N1 C2 111.2(5) . .
C9 N1 C7 112.9(5) . .
C2 N1 C7 112.0(5) . .
C9 N1 U1 110.1(4) . .
C2 N1 U1 108.3(4) . .
C7 N1 U1 101.7(4) . .
C4 N2 C6 111.4(5) . .
C4 N2 C3 111.5(5) . .
C6 N2 C3 107.8(5) . .
C4 N2 U2 106.4(4) . .
C6 N2 U2 102.1(4) . .
C3 N2 U2 117.3(4) . .
O4 C1 O7 125.4(6) . 2_665
O4 C1 C6 117.6(6) . 2_665
O7 C1 C6 117.0(6) 2_665 2_665
N1 C2 C8 109.4(6) . .
N2 C3 C7 110.5(5) . 2_666
N2 C4 C10 110.6(6) . 1_455
O16 C5 O6 125.0(7) . 2_766
O16 C5 C9 118.8(6) . 2_766
O6 C5 C9 116.2(6) 2_766 2_766
N2 C6 C1 109.9(5) . 2_665
N1 C7 C3 116.2(6) . 2_666
O12 C8 O2 124.7(7) 2_666 .
O12 C8 C2 119.3(6) 2_666 .
O2 C8 C2 116.0(6) . .
O12 C8 K1 63.8(4) 2_666 2_666
O2 C8 K1 62.8(4) . 2_666
C2 C8 K1 166.8(5) . 2_666
N1 C9 C5 109.9(6) . 2_766
O13 C10 O3 122.3(7) . 1_655
O13 C10 C4 119.7(7) . 1_655
O3 C10 C4 118.0(6) 1_655 1_655
O13 C10 K1 62.5(4) . 2_766
O3 C10 K1 60.5(4) 1_655 2_766
C4 C10 K1 170.8(5) 1_655 2_766

loop_
_geom_bond_atom_site_label_1
_geom_bond_atom_site_label_2
_geom_bond_distance
_geom_bond_site_symmetry_2
U1 O11 1.780(5) .
U1 O10 1.799(5) .
U1 O9 2.343(5) .
U1 O8 2.355(5) .
U1 O6 2.411(5) .
U1 O2 2.419(5) .
U1 O14 2.492(6) .
U1 N1 2.673(6) .
U1 K2 4.0566(4) .
U2 O15 1.787(5) .
U2 O5 1.784(5) .
U2 O9 2.339(5) .
U2 O8 2.353(5) .
U2 O3 2.392(5) .
U2 O7 2.430(5) .
U2 O4 2.469(5) .
U2 N2 2.758(6) .
U2 K1 4.5538(17) .
K1 O2 2.793(5) 2_666
K1 O12 2.819(6) .
K1 O10 2.819(5) .
K1 O5 2.830(5) .
K1 O3 2.904(5) 2_666
K1 O17 2.938(7) .
K1 O16 2.944(6) .
K1 O13 2.951(6) 2_766
K1 O19 3.005(10) .
K1 C8 3.136(7) 2_666
K1 C10 3.311(8) 2_766
K1 K2 3.5665(17) .
K2 O13 2.717(6) 2_766
K2 O13 2.717(6) .
K2 O6 2.821(5) .
K2 O6 2.821(5) 2_766
K2 O17 2.886(6) 2_766
K2 O17 2.886(6) .
K2 O10 2.997(5) .
K2 O10 2.997(5) 2_766
K2 K1 3.5665(17) 2_766
K2 U1 4.0566(4) 2_766
O2 C8 1.276(9) .
O2 K1 2.793(5) 2_666
O3 C10 1.267(9) 1_455
O3 K1 2.904(5) 2_666
O4 C1 1.254(9) .
O6 C5 1.278(9) 2_766
O7 C1 1.275(8) 2_665
O8 O9 1.464(7) .
O12 C8 1.234(9) 2_666
O13 C10 1.249(9) .
O13 K1 2.951(6) 2_766
O16 C5 1.242(9) .
O20A O20B 1.01(2) .
N1 C9 1.480(9) .
N1 C2 1.483(9) .
N1 C7 1.492(9) .
N2 C4 1.470(9) .
N2 C6 1.480(9) .
N2 C3 1.501(9) .
C1 O7 1.275(8) 2_665
C1 C6 1.526(9) 2_665
C2 C8 1.525(10) .
C3 C7 1.533(9) 2_666
C4 C10 1.519(10) 1_455
C5 O6 1.278(9) 2_766
C5 C9 1.528(10) 2_766
C6 C1 1.526(9) 2_665
C7 C3 1.533(9) 2_666
C8 O12 1.234(9) 2_666
C8 K1 3.136(7) 2_666
C9 C5 1.528(10) 2_766
C10 O3 1.267(9) 1_655
C10 C4 1.519(10) 1_655
C10 K1 3.311(7) 2_766
